data_1524928
loop_
_publ_author_name
'Mikhail, I.'

_publ_section_title
;
 Crystal Structure of K4 (H2 J2 O10) (H2 O)8
;
_journal_name_full 'Materials Research Bulletin'
_journal_page_first 489
_journal_page_last 496
_journal_volume 12
_journal_year 1977
_chemical_formula_sum 'H18 I2 K4 O18'
_chemical_name_systematic 'K4 (H2 I2 O10) (H2 O)8'
_space_group_IT_number 2
_symmetry_space_group_name_Hall '-P 1'
_symmetry_space_group_name_H-M 'P -1'
_cell_angle_alpha 98.02
_cell_angle_beta 117.13
_cell_angle_gamma 90.1
_cell_formula_units_Z 1
_cell_length_a 7.161
_cell_length_b 10.553
_cell_length_c 7.081
_cell_volume 470.278
_citation_journal_id_ASTM MRBUAC
_cod_data_source_file Mikhail_MRBUAC_1977_311.cif
_cod_data_source_block H18I2K4O18
_cod_original_cell_volume 470.2784
_cod_database_code 1524928

loop_
_symmetry_equiv_pos_as_xyz
x,y,z
-x,-y,-z

loop_
_atom_site_label
_atom_site_type_symbol
_atom_site_fract_x
_atom_site_fract_y
_atom_site_fract_z
_atom_site_occupancy
_atom_site_U_iso_or_equiv
O3 O-2 0.4022 0.8066 0.4959 1 0.0
O9 O-2 0.4812 0.5251 0.6836 1 0.0
O2 O-2 0.5382 0.7255 0.2692 1 0.0
O6 O-2 0.0019 0.1686 0.0259 1 0.0
I1 I+7 0.4502 0.6246 0.3989 1 0.0
K2 K+1 0.1444 0.0074 0.8437 1 0.0
O8 O-2 0.2688 0.0006 0.3301 1 0.0
O4 O-2 0.1267 0.5356 0.1956 1 0.0
O5 O-2 0.2626 0.3802 0.412 1 0.0
K1 K+1 0.2392 0.3813 0.8978 1 0.0
O7 O-2 0.4493 0.7947 0.9408 1 0.0
O1 O-2 0.4109 0.5355 0.6492 1 0.0
